data_8100842
loop_
_publ_author_name
'Nabeshima, T.'
'Nishida, D.'
'Horn, E.'

_publ_section_title
;Crystal structure of
 1,19(1,3,2),10,28(1,2)-tetrabenzena3,6,9,11,14,
17,21,24,27,29,32,35-dodecaoxa-37,38-dithiobicyclo
 [17.17.2]hexatriacontaphane, C~44~H~54~O~12~S~2~
;
_journal_issue 1
_journal_name_full 'Zeitschrift f\"ur Kristallographie - New Crystal Structures'
_journal_page_first 80
_journal_page_last 82
_journal_volume 216
_journal_year 2001
_chemical_formula_analytical 'C44 H54 O12 S2 '
_chemical_formula_moiety 'C44 H54 O12 S2 '
_chemical_formula_sum 'C44 H54 O12 S2'
_chemical_formula_weight 839.02
_chemical_melting_point 372(3)
_chemical_name_common
;1,19(1,2,3)10,28(1,2)-tetrabenzena-3,6,9,11,14,17,21,24,27,29,32,35-dodecaoxa-
37,38-dithiabicyclo[17.17.2]hexatriacontaphan
;
_space_group_IT_number 14
_symmetry_cell_setting monoclinic
_symmetry_space_group_name_Hall '-P 2yab'
_symmetry_space_group_name_H-M 'P 1 21/a 1'
_cell_angle_alpha 90
_cell_angle_beta 94.387(8)
_cell_angle_gamma 90
_cell_formula_units_Z 4
_cell_length_a 14.975(2)
_cell_length_b 10.908(2)
_cell_length_c 26.307(2)
_cell_measurement_temperature 296.2
_cell_volume 4284(1)
_diffrn_ambient_temperature 296.2
_exptl_crystal_density_diffrn 1.301
_refine_ls_R_factor_obs 0.0537
_refine_ls_wR_factor_obs 0.0503
_cod_depositor_comments
;
The following automatic conversions were performed:

'_chemical_melting_point' value '369-375.5 K' was changed to '372(3)'
- the average value was taken and precision was estimated.

Automatic conversion script
Id: cif_fix_values 1646 2011-03-28 12:23:43Z adriana 
;
_cod_original_sg_symbol_H-M 'P 21/a'
_cod_original_formula_sum 'C44 H54 O12 S2 '
_cod_database_code 8100842

loop_
_symmetry_equiv_pos_as_xyz
x,y,z
1/2-x,1/2+y,-z
-x,-y,-z
1/2+x,1/2-y,z

loop_
_atom_site_aniso_label
_atom_site_aniso_U_11
_atom_site_aniso_U_22
_atom_site_aniso_U_33
_atom_site_aniso_U_12
_atom_site_aniso_U_13
_atom_site_aniso_U_23
S(1) 0.0543(5) 0.0588(5) 0.0704(5) -0.0019(4) -0.0047(4) -0.0091(4)
S(2) 0.0678(5) 0.0631(5) 0.0687(5) -0.0007(5) 0.0200(4) -0.0141(4)
O(1) 0.105(2) 0.071(2) 0.063(1) -0.001(1) 0.001(1) -0.009(1)
O(2) 0.065(1) 0.083(2) 0.075(1) 0.008(1) -0.004(1) -0.022(1)
O(3) 0.076(1) 0.069(1) 0.066(1) 0.006(1) 0.006(1) -0.012(1)
O(4) 0.078(2) 0.070(1) 0.066(1) 0.008(1) 0.010(1) -0.006(1)
O(5) 0.081(2) 0.101(2) 0.083(2) -0.018(1) 0.021(1) -0.025(2)
O(6) 0.089(2) 0.076(1) 0.056(1) -0.019(1) 0.010(1) -0.012(1)
O(7) 0.131(2) 0.093(2) 0.061(1) -0.011(2) 0.007(1) -0.019(1)
O(8) 0.126(2) 0.067(2) 0.153(3) 0.013(2) 0.039(2) -0.013(2)
O(9) 0.080(2) 0.068(1) 0.063(1) 0.020(1) 0.007(1) 0.004(1)
O(10) 0.085(2) 0.079(2) 0.058(1) 0.037(1) 0.013(1) 0.012(1)
O(11) 0.065(1) 0.067(1) 0.059(1) 0.024(1) -0.006(1) -0.007(1)
O(12) 0.067(1) 0.075(2) 0.116(2) 0.020(1) -0.013(1) -0.041(1)
C(1) 0.047(1) 0.053(2) 0.062(2) 0.003(1) -0.007(1) -0.004(1)
C(2) 0.052(1) 0.055(2) 0.066(2) 0.002(1) -0.004(1) -0.007(1)
C(3) 0.062(2) 0.070(2) 0.083(2) -0.004(2) -0.010(2) -0.020(2)
C(4) 0.055(2) 0.088(3) 0.110(3) -0.010(2) -0.003(2) -0.017(2)
C(5) 0.053(2) 0.093(3) 0.087(3) -0.002(2) 0.012(2) -0.007(2)
C(6) 0.059(2) 0.067(2) 0.058(2) 0.006(1) 0.005(1) 0.000(1)
C(7) 0.070(2) 0.088(2) 0.061(2) 0.013(2) 0.008(1) -0.019(2)
C(8) 0.091(2) 0.076(2) 0.072(2) -0.004(2) 0.005(2) -0.019(2)
C(9) 0.084(2) 0.080(3) 0.084(2) 0.005(2) 0.005(2) -0.021(2)
C(10) 0.075(2) 0.076(2) 0.079(2) 0.017(2) -0.008(2) -0.010(2)
C(11) 0.067(2) 0.072(2) 0.081(2) 0.014(2) -0.012(2) -0.003(1)
C(12) 0.048(2) 0.071(2) 0.065(2) -0.002(2) 0.008(1) -0.015(1)
C(13) 0.064(2) 0.092(3) 0.073(2) 0.002(2) -0.006(2) -0.009(2)
C(14) 0.076(2) 0.105(2) 0.074(2) -0.001(2) 0.001(2) -0.025(2)
C(15) 0.080(3) 0.094(3) 0.084(2) -0.003(2) 0.009(2) -0.034(2)
C(16) 0.076(2) 0.074(2) 0.083(2) 0.006(2) 0.015(2) -0.018(2)
C(17) 0.046(2) 0.075(2) 0.068(2) -0.002(2) 0.009(1) -0.012(1)
C(18) 0.060(2) 0.075(2) 0.083(2) 0.013(2) 0.011(2) 0.000(2)
C(19) 0.071(2) 0.090(3) 0.078(2) -0.001(2) -0.002(2) 0.003(2)
C(20) 0.079(3) 0.123(3) 0.071(2) 0.011(2) -0.003(2) -0.029(2)
C(21) 0.104(3) 0.096(3) 0.062(2) -0.002(2) 0.010(2) -0.002(2)
C(22) 0.072(2) 0.071(2) 0.067(2) -0.004(2) -0.001(2) -0.016(2)
C(23) 0.069(2) 0.058(2) 0.045(2) -0.003(1) 0.005(1) -0.002(1)
C(24) 0.083(2) 0.061(2) 0.059(2) 0.009(2) 0.004(2) -0.009(2)
C(25) 0.077(2) 0.074(2) 0.066(2) 0.021(2) 0.013(2) 0.002(2)
C(27) 0.069(2) 0.069(2) 0.043(2) -0.008(2) 0.006(1) 0.000(1)
C(28) 0.060(2) 0.056(2) 0.047(2) -0.001(1) 0.012(1) -0.003(1)
C(29) 0.080(2) 0.077(2) 0.073(2) -0.020(2) -0.010(2) -0.005(2)
C(30) 0.55(2) 0.093(4) 0.119(5) -0.003(6) 0.042(6) -0.067(3)
C(31) 0.41(1) 0.120(5) 0.240(7) -0.017(6) 0.121(7) -0.133(6)
C(32) 0.073(2) 0.078(2) 0.080(2) -0.007(2) 0.017(2) -0.018(2)
C(33) 0.058(2) 0.061(2) 0.074(2) 0.003(1) 0.007(2) 0.003(2)
C(34) 0.049(2) 0.059(2) 0.055(1) -0.007(1) 0.002(1) -0.003(1)
C(35) 0.070(2) 0.058(2) 0.059(2) -0.014(2) -0.006(1) 0.001(1)
C(36) 0.088(3) 0.078(2) 0.051(2) -0.021(2) 0.009(2) -0.010(2)
C(37) 0.080(2) 0.090(3) 0.064(2) 0.002(2) 0.015(2) -0.017(2)
C(38) 0.063(2) 0.084(2) 0.062(2) 0.011(2) 0.011(2) -0.009(2)
C(39) 0.046(2) 0.069(2) 0.055(1) 0.001(1) -0.001(1) 0.003(1)
C(40) 0.070(2) 0.073(2) 0.064(2) 0.026(2) 0.004(2) 0.003(2)
C(41) 0.068(2) 0.058(2) 0.068(2) 0.016(2) 0.003(2) -0.002(1)
C(42) 0.065(2) 0.064(2) 0.059(2) 0.020(1) 0.004(2) -0.004(1)
C(43) 0.059(2) 0.064(2) 0.085(2) 0.008(1) 0.008(2) -0.009(2)
C(44) 0.063(2) 0.070(2) 0.102(3) 0.005(2) 0.008(2) -0.026(2)

loop_
_atom_site_label
_atom_site_fract_x
_atom_site_fract_y
_atom_site_fract_z
_atom_site_U_iso_or_equiv
_atom_site_thermal_displace_type
_atom_site_calc_flag
_atom_site_calc_attached_atom
_atom_site_occupancy
_atom_site_refinement_flags
S(1) 0.61196(5) 0.44768(8) 0.78159(3) 0.0616(2) Uani d . 1.00 .
S(2) 0.61806(6) 0.54602(8) 0.71473(3) 0.0658(3) Uani d . 1.00 .
O(1) 0.4839(2) 0.4636(2) 0.87282(8) 0.0799(8) Uani d . 1.00 .
O(2) 0.5823(1) 0.6231(2) 0.98140(8) 0.0745(7) Uani d . 1.00 .
O(3) 0.6598(1) 0.8342(2) 1.02915(8) 0.0705(7) Uani d . 1.00 .
O(4) 0.6018(1) 1.0317(2) 0.98736(8) 0.0709(7) Uani d . 1.00 .
O(5) 0.6551(2) 1.0731(3) 0.88435(9) 0.0876(8) Uani d . 1.00 .
O(6) 0.6776(1) 0.8795(2) 0.80965(8) 0.0734(7) Uani d . 1.00 .
O(7) 0.4471(2) 0.5907(2) 0.61441(9) 0.0952(9) Uani d . 1.00 .
O(8) 0.4729(2) 0.3377(2) 0.5301(1) 0.114(1) Uani d . 1.00 .
O(9) 0.6030(1) 0.0772(2) 0.50548(8) 0.0704(7) Uani d . 1.00 .
O(10) 0.6764(1) -0.1190(2) 0.53666(8) 0.0735(7) Uani d . 1.00 .
O(11) 0.6898(1) -0.1505(2) 0.64272(7) 0.0641(7) Uani d . 1.00 .
O(12) 0.5774(1) 0.1146(2) 0.68284(10) 0.0870(8) Uani d . 1.00 .
C(1) 0.5120(2) 0.3609(3) 0.7687(1) 0.0544(8) Uani d . 1.00 .
C(2) 0.5115(2) 0.2590(3) 0.7363(1) 0.0581(9) Uani d . 1.00 .
C(3) 0.4319(2) 0.1961(3) 0.7252(1) 0.073(1) Uani d . 1.00 .
C(4) 0.3543(2) 0.2330(4) 0.7461(2) 0.085(1) Uani d . 1.00 .
C(5) 0.3553(2) 0.3299(4) 0.7791(1) 0.077(1) Uani d . 1.00 .
C(6) 0.4339(2) 0.3968(3) 0.7908(1) 0.0613(9) Uani d . 1.00 .
C(7) 0.4343(2) 0.5019(3) 0.8273(1) 0.073(1) Uani d . 1.00 .
C(8) 0.4975(2) 0.5597(3) 0.9082(1) 0.080(1) Uani d . 1.00 .
C(9) 0.5762(2) 0.5315(4) 0.9429(1) 0.083(1) Uani d . 1.00 .
C(10) 0.6670(2) 0.6255(3) 1.0084(1) 0.077(1) Uani d . 1.00 .
C(11) 0.6669(2) 0.7156(3) 1.0513(1) 0.074(1) Uani d . 1.00 .
C(12) 0.6542(2) 0.9312(3) 1.0615(1) 0.0610(9) Uani d . 1.00 .
C(13) 0.6776(2) 0.9288(3) 1.1133(1) 0.077(1) Uani d . 1.00 .
C(14) 0.6692(2) 1.0345(4) 1.1424(1) 0.085(1) Uani d . 1.00 .
C(15) 0.6375(3) 1.1399(4) 1.1195(2) 0.086(1) Uani d . 1.00 .
C(16) 0.6135(2) 1.1441(3) 1.0675(1) 0.077(1) Uani d . 1.00 .
C(17) 0.6229(2) 1.0403(3) 1.0389(1) 0.0624(8) Uani d . 1.00 .
C(18) 0.5797(2) 1.1393(3) 0.9587(1) 0.072(1) Uani d . 1.00 .
C(19) 0.5720(2) 1.1043(4) 0.9031(1) 0.080(1) Uani d . 1.00 .
C(20) 0.6870(2) 0.9524(4) 0.8948(1) 0.092(1) Uani d . 1.00 .
C(21) 0.6508(3) 0.8575(4) 0.8593(1) 0.087(1) Uani d . 1.00 .
C(22) 0.6620(2) 0.7768(3) 0.7770(1) 0.070(1) Uani d . 1.00 .
C(23) 0.5664(2) 0.7676(3) 0.7534(1) 0.0574(8) Uani d . 1.00 .
C(24) 0.5054(2) 0.8606(3) 0.7596(1) 0.0678(10) Uani d . 1.00 .
C(25) 0.4196(2) 0.8520(3) 0.7363(1) 0.072(1) Uani d . 1.00 .
C(26) 0.3935(2) 0.7537(3) 0.7070(1) 0.0667(9) Uiso d . 1.00 .
C(27) 0.4527(2) 0.6597(3) 0.6990(1) 0.0600(9) Uani d . 1.00 .
C(28) 0.5401(2) 0.6662(3) 0.7230(1) 0.0539(8) Uani d . 1.00 .
C(29) 0.4241(2) 0.5576(3) 0.6633(1) 0.078(1) Uani d . 1.00 .
C(30) 0.4385(7) 0.4969(6) 0.5783(2) 0.252(4) Uani d . 1.00 .
C(31) 0.4671(7) 0.4085(6) 0.5763(3) 0.252(4) Uani d . 1.00 .
C(32) 0.5245(2) 0.2338(3) 0.5405(1) 0.076(1) Uani d . 1.00 .
C(33) 0.5473(2) 0.1781(3) 0.4914(1) 0.0642(10) Uani d . 1.00 .
C(34) 0.6408(2) 0.0106(3) 0.4685(1) 0.0544(8) Uani d . 1.00 .
C(35) 0.6382(2) 0.0413(3) 0.4174(1) 0.0628(9) Uani d . 1.00 .
C(36) 0.6830(2) -0.0322(3) 0.3845(1) 0.072(1) Uani d . 1.00 .
C(37) 0.7273(2) -0.1351(4) 0.4022(1) 0.077(1) Uani d . 1.00 .
C(38) 0.7282(2) -0.1681(3) 0.4532(1) 0.069(1) Uani d . 1.00 .
C(39) 0.6848(2) -0.0958(3) 0.4863(1) 0.0566(8) Uani d . 1.00 .
C(40) 0.7130(2) -0.2293(3) 0.5583(1) 0.069(1) Uani d . 1.00 .
C(41) 0.6716(2) -0.2482(3) 0.6077(1) 0.0648(10) Uani d . 1.00 .
C(42) 0.6206(2) -0.0610(3) 0.6418(1) 0.0626(10) Uani d . 1.00 .
C(43) 0.6518(2) 0.0397(3) 0.6770(1) 0.069(1) Uani d . 1.00 .
C(44) 0.5965(2) 0.2155(3) 0.7155(1) 0.078(1) Uani d . 1.00 .
H(1) 0.4305 0.1179 0.7000 0.0869 Uiso calc . 1.00 .
H(2) 0.2923 0.1850 0.7363 0.1014 Uiso calc . 1.00 .
H(3) 0.2947 0.3552 0.7963 0.0925 Uiso calc . 1.00 .
H(4) 0.3734 0.5224 0.8344 0.0870 Uiso calc . 1.00 .
H(5) 0.4625 0.5727 0.8131 0.0870 Uiso calc . 1.00 .
H(6) 0.5074 0.6358 0.8904 0.0956 Uiso calc . 1.00 .
H(7) 0.4452 0.5681 0.9276 0.0956 Uiso calc . 1.00 .
H(8) 0.6297 0.5322 0.9243 0.0992 Uiso calc . 1.00 .
H(9) 0.5693 0.4514 0.9581 0.0992 Uiso calc . 1.00 .
H(10) 0.6810 0.5445 1.0220 0.0925 Uiso calc . 1.00 .
H(11) 0.7117 0.6495 0.9855 0.0925 Uiso calc . 1.00 .
H(12) 0.7221 0.7088 1.0729 0.0887 Uiso calc . 1.00 .
H(13) 0.6163 0.7002 1.0713 0.0887 Uiso calc . 1.00 .
H(14) 0.7022 0.8451 1.1312 0.0920 Uiso calc . 1.00 .
H(15) 0.6878 1.0332 1.1828 0.1017 Uiso calc . 1.00 .
H(16) 0.6309 1.2213 1.1422 0.1026 Uiso calc . 1.00 .
H(17) 0.5877 1.2275 1.0499 0.0926 Uiso calc . 1.00 .
H(18) 0.5231 1.1720 0.9682 0.0866 Uiso calc . 1.00 .
H(19) 0.6263 1.2002 0.9650 0.0866 Uiso calc . 1.00 .
H(20) 0.5469 1.1732 0.8835 0.0960 Uiso calc . 1.00 .
H(21) 0.5321 1.0345 0.8985 0.0960 Uiso calc . 1.00 .
H(22) 0.7516 0.9531 0.8939 0.1096 Uiso calc . 1.00 .
H(23) 0.6717 0.9304 0.9288 0.1096 Uiso calc . 1.00 .
H(24) 0.5859 0.8582 0.8584 0.1045 Uiso calc . 1.00 .
H(25) 0.6729 0.7779 0.8710 0.1045 Uiso calc . 1.00 .
H(26) 0.7019 0.7824 0.7498 0.0841 Uiso calc . 1.00 .
H(27) 0.6756 0.7030 0.7968 0.0841 Uiso calc . 1.00 .
H(28) 0.5248 0.9396 0.7827 0.0811 Uiso calc . 1.00 .
H(29) 0.3726 0.9253 0.7420 0.0859 Uiso calc . 1.00 .
H(30) 0.3259 0.7530 0.6899 0.0834 Uiso calc . 1.00 .
H(31) 0.3598 0.5460 0.6629 0.0931 Uiso calc . 1.00 .
H(32) 0.4543 0.4820 0.6738 0.0931 Uiso calc . 1.00 .
H(33) 0.3751 0.4809 0.5751 0.3017 Uiso calc . 1.00 .
H(34) 0.4566 0.5361 0.5476 0.3017 Uiso calc . 1.00 .
H(35) 0.4332 0.3577 0.5982 0.3023 Uiso calc . 1.00 .
H(36) 0.5280 0.4165 0.5909 0.3023 Uiso calc . 1.00 .
H(37) 0.5791 0.2563 0.5606 0.0913 Uiso calc . 1.00 .
H(38) 0.4911 0.1755 0.5593 0.0913 Uiso calc . 1.00 .
H(39) 0.5789 0.2365 0.4715 0.0768 Uiso calc . 1.00 .
H(40) 0.4935 0.1509 0.4717 0.0768 Uiso calc . 1.00 .
H(41) 0.6018 0.1213 0.4033 0.0755 Uiso calc . 1.00 .
H(42) 0.6829 -0.0079 0.3447 0.0865 Uiso calc . 1.00 .
H(43) 0.7619 -0.1914 0.3762 0.0924 Uiso calc . 1.00 .
H(44) 0.7628 -0.2499 0.4668 0.0831 Uiso calc . 1.00 .
H(45) 0.6986 -0.2977 0.5355 0.0830 Uiso calc . 1.00 .
H(46) 0.7775 -0.2220 0.5642 0.0830 Uiso calc . 1.00 .
H(47) 0.6950 -0.3235 0.6231 0.0776 Uiso calc . 1.00 .
H(48) 0.6072 -0.2552 0.6008 0.0776 Uiso calc . 1.00 .
H(49) 0.6089 -0.0291 0.6075 0.0750 Uiso calc . 1.00 .
H(50) 0.5663 -0.0972 0.6530 0.0750 Uiso calc . 1.00 .
H(51) 0.6988 0.0862 0.6626 0.0825 Uiso calc . 1.00 .
H(52) 0.6740 0.0062 0.7097 0.0825 Uiso calc . 1.00 .
H(53) 0.6387 0.1909 0.7434 0.0938 Uiso calc . 1.00 .
H(54) 0.6221 0.2814 0.6966 0.0938 Uiso calc . 1.00 .

loop_
_geom_bond_atom_site_label_1
_geom_bond_atom_site_label_2
_geom_bond_distance
_geom_bond_site_symmetry_1
_geom_bond_site_symmetry_2
_geom_bond_publ_flag
S(1) S(2) 2.068(2) 1_555 1_555 yes
S(1) C(1) 1.781(4) 1_555 1_555 yes
S(2) C(28) 1.780(5) 1_555 1_555 yes
O(1) C(7) 1.422(6) 1_555 1_555 yes
O(1) C(8) 1.407(6) 1_555 1_555 yes
O(2) C(9) 1.421(6) 1_555 1_555 yes
O(2) C(10) 1.406(6) 1_555 1_555 yes
O(3) C(11) 1.419(6) 1_555 1_555 yes
O(3) C(12) 1.365(5) 1_555 1_555 yes
O(4) C(17) 1.371(5) 1_555 1_555 yes
O(4) C(18) 1.420(6) 1_555 1_555 yes
O(5) C(19) 1.414(6) 1_555 1_555 yes
O(5) C(20) 1.421(8) 1_555 1_555 yes
O(6) C(21) 1.416(6) 1_555 1_555 yes
O(6) C(22) 1.420(6) 1_555 1_555 yes
O(7) C(29) 1.404(6) 1_555 1_555 yes
O(7) C(30) 1.395(9) 1_555 1_555 yes
O(8) C(31) 1.449(9) 1_555 1_555 yes
O(8) C(32) 1.387(7) 1_555 1_555 yes
O(9) C(33) 1.412(6) 1_555 1_555 yes
O(9) C(34) 1.372(5) 1_555 1_555 yes
O(10) C(39) 1.363(5) 1_555 1_555 yes
O(10) C(40) 1.422(6) 1_555 1_555 yes
O(11) C(41) 1.421(6) 1_555 1_555 yes
O(11) C(42) 1.423(5) 1_555 1_555 yes
O(12) C(43) 1.399(6) 1_555 1_555 yes
O(12) C(44) 1.413(6) 1_555 1_555 yes
C(1) C(2) 1.400(6) 1_555 1_555 yes
C(1) C(6) 1.401(6) 1_555 1_555 yes
C(2) C(3) 1.387(6) 1_555 1_555 yes
C(2) C(44) 1.500(7) 1_555 1_555 yes
C(3) C(4) 1.383(7) 1_555 1_555 yes
C(4) C(5) 1.367(8) 1_555 1_555 yes
C(5) C(6) 1.398(7) 1_555 1_555 yes
C(6) C(7) 1.495(7) 1_555 1_555 yes
C(8) C(9) 1.467(7) 1_555 1_555 yes
C(10) C(11) 1.497(7) 1_555 1_555 yes
C(12) C(13) 1.381(7) 1_555 1_555 yes
C(12) C(17) 1.395(7) 1_555 1_555 yes
C(13) C(14) 1.395(8) 1_555 1_555 yes
C(14) C(15) 1.366(8) 1_555 1_555 yes
C(15) C(16) 1.387(7) 1_555 1_555 yes
C(16) C(17) 1.373(7) 1_555 1_555 yes
C(18) C(19) 1.508(7) 1_555 1_555 yes
C(20) C(21) 1.470(8) 1_555 1_555 yes
C(22) C(23) 1.520(7) 1_555 1_555 yes
C(23) C(24) 1.384(7) 1_555 1_555 yes
C(23) C(28) 1.403(6) 1_555 1_555 yes
C(24) C(25) 1.384(7) 1_555 1_555 yes
C(25) C(26) 1.360(7) 1_555 1_555 yes
C(26) C(27) 1.383(7) 1_555 1_555 yes
C(27) C(28) 1.411(6) 1_555 1_555 yes
C(27) C(29) 1.498(7) 1_555 1_555 yes
C(30) C(31) 1.06(1) 1_555 1_555 yes
C(32) C(33) 1.491(7) 1_555 1_555 yes
C(34) C(35) 1.381(6) 1_555 1_555 yes
C(34) C(39) 1.399(6) 1_555 1_555 yes
C(35) C(36) 1.390(7) 1_555 1_555 yes
C(36) C(37) 1.367(8) 1_555 1_555 yes
C(37) C(38) 1.389(7) 1_555 1_555 yes
C(38) C(39) 1.374(6) 1_555 1_555 yes
C(40) C(41) 1.496(7) 1_555 1_555 yes
C(42) C(43) 1.489(7) 1_555 1_555 yes
